data_7224973
loop_
_publ_author_name
'Phukan, Nithi'
'Baruah, Jubaraj B.'

_publ_section_title
;
 Imine-tautomers of aminothiazole derivatives: intriguing aspects of
 chemical reactivities
;
_journal_issue 21
_journal_name_full CrystEngComm
_journal_page_first 3877
_journal_paper_doi 10.1039/C6CE00676K
_journal_volume 18
_journal_year 2016
_chemical_formula_moiety 'C11 H10 N4 O2 S2, C4 H9 N O'
_chemical_formula_sum 'C15 H19 N5 O3 S2'
_chemical_formula_weight 381.47
_chemical_name_systematic
; 
 ? 
;
_space_group_IT_number 2
_symmetry_cell_setting triclinic
_symmetry_space_group_name_Hall '-P 1'
_symmetry_space_group_name_H-M 'P -1'
_atom_sites_solution_hydrogens geom
_atom_sites_solution_primary direct
_atom_sites_solution_secondary difmap
_audit_creation_method SHELXL-97
_audit_update_record
;
2016-01-04 deposited with the CCDC.
2016-04-20 downloaded from the CCDC.
;
_cell_angle_alpha 106.3890(10)
_cell_angle_beta 91.6680(10)
_cell_angle_gamma 107.4030(10)
_cell_formula_units_Z 2
_cell_length_a 8.6923(2)
_cell_length_b 9.6622(2)
_cell_length_c 11.9422(3)
_cell_measurement_reflns_used 7050
_cell_measurement_temperature 296(2)
_cell_measurement_theta_max 28.37
_cell_measurement_theta_min 2.46
_cell_volume 911.10(4)
_computing_structure_refinement 'SHELXL-97 (Sheldrick, 1997)'
_computing_structure_solution 'SHELXS-97 (Sheldrick, 1990)'
_diffrn_ambient_temperature 296(2)
_diffrn_measured_fraction_theta_full 0.985
_diffrn_measured_fraction_theta_max 0.985
_diffrn_measurement_device_type 'CCD area detector'
_diffrn_measurement_method 'phi and omega scans'
_diffrn_radiation_monochromator graphite
_diffrn_radiation_source 'fine-focus sealed tube'
_diffrn_radiation_type MoK\a
_diffrn_radiation_wavelength 0.71073
_diffrn_reflns_av_R_equivalents 0.0490
_diffrn_reflns_av_sigmaI/netI 0.0305
_diffrn_reflns_limit_h_max 10
_diffrn_reflns_limit_h_min -10
_diffrn_reflns_limit_k_max 11
_diffrn_reflns_limit_k_min -11
_diffrn_reflns_limit_l_max 14
_diffrn_reflns_limit_l_min -14
_diffrn_reflns_number 13899
_diffrn_reflns_theta_full 25.25
_diffrn_reflns_theta_max 25.25
_diffrn_reflns_theta_min 1.79
_exptl_absorpt_coefficient_mu 0.317
_exptl_absorpt_correction_T_max 0.964
_exptl_absorpt_correction_T_min 0.916
_exptl_absorpt_correction_type multi-scan
_exptl_absorpt_process_details multi-scan
_exptl_crystal_colour yellow
_exptl_crystal_density_diffrn 1.390
_exptl_crystal_density_method 'not measured'
_exptl_crystal_description needle
_exptl_crystal_F_000 400
_exptl_crystal_size_max 0.32
_exptl_crystal_size_mid 0.24
_exptl_crystal_size_min 0.12
_refine_diff_density_max 0.298
_refine_diff_density_min -0.290
_refine_diff_density_rms 0.093
_refine_ls_extinction_method none
_refine_ls_goodness_of_fit_ref 1.005
_refine_ls_hydrogen_treatment mixed
_refine_ls_matrix_type full
_refine_ls_number_parameters 289
_refine_ls_number_reflns 3258
_refine_ls_number_restraints 0
_refine_ls_restrained_S_all 1.005
_refine_ls_R_factor_all 0.0444
_refine_ls_R_factor_gt 0.0384
_refine_ls_shift/su_max 0.037
_refine_ls_shift/su_mean 0.005
_refine_ls_structure_factor_coef Fsqd
_refine_ls_weighting_details 'calc w=1/[\s^2^(Fo^2^)+(0.1000P)^2^+0.0000P] where P=(Fo^2^+2Fc^2^)/3'
_refine_ls_weighting_scheme calc
_refine_ls_wR_factor_gt 0.1180
_refine_ls_wR_factor_ref 0.1269
_reflns_number_gt 2775
_reflns_number_total 3258
_reflns_threshold_expression >2sigma(I)
_cod_data_source_file c6ce00676k2.cif
_cod_data_source_block 5
_cod_depositor_comments
;
The following automatic conversions were performed:

'_symmetry_cell_setting' value 'Triclinic' changed to 'triclinic'
according to
/usr/data/users/saulius/crontab/automatic-downloads/rss-feeds/RSC/lib/dictionaries/cif_core.dic
dictionary named 'cif_core.dic' version 2.4.2 from 2011-04-26.

Automatic conversion script
Id: cif_fix_values 4268 2015-11-12 08:31:59Z antanas 

 Adding full bibliography for 7224966--7224975.cif.
;
_cod_original_sg_symbol_H-M P-1
_cod_database_code 7224973

loop_
_symmetry_equiv_pos_as_xyz
'x, y, z'
'-x, -y, -z'

loop_
_atom_site_label
_atom_site_type_symbol
_atom_site_fract_x
_atom_site_fract_y
_atom_site_fract_z
_atom_site_U_iso_or_equiv
_atom_site_adp_type
_atom_site_occupancy
_atom_site_symmetry_multiplicity
_atom_site_calc_flag
_atom_site_refinement_flags
S1 S 0.31798(5) 0.07066(5) 0.12337(4) 0.05386(18) Uani 1 1 d .
S2 S 0.47209(6) 0.02596(5) 0.32855(4) 0.06213(19) Uani 1 1 d .
C6 C 0.40919(18) 0.33323(17) 0.61188(14) 0.0467(4) Uani 1 1 d .
C8 C 0.4232(2) 0.4427(2) 0.82172(16) 0.0613(5) Uani 1 1 d .
H8 H 0.4526 0.4455 0.8980 0.074 Uiso 1 1 calc R
C9 C 0.3498(2) 0.54446(18) 0.80180(15) 0.0513(4) Uani 1 1 d .
C11 C 0.3394(2) 0.43947(18) 0.59401(15) 0.0519(4) Uani 1 1 d .
H11 H 0.3132 0.4400 0.5181 0.062 Uiso 1 1 calc R
C10 C 0.3095(2) 0.54343(18) 0.68931(15) 0.0526(4) Uani 1 1 d .
H10 H 0.2619 0.6133 0.6774 0.063 Uiso 1 1 calc R
C7 C 0.4516(2) 0.3386(2) 0.72755(16) 0.0595(5) Uani 1 1 d .
H7 H 0.5000 0.2697 0.7404 0.071 Uiso 1 1 calc R
C5 C 0.40493(18) 0.16975(17) 0.40307(14) 0.0472(4) Uani 1 1 d .
C4 C 0.28257(19) 0.20627(17) 0.24298(14) 0.0471(4) Uani 1 1 d .
C2 C 0.2242(2) 0.1323(2) 0.02468(16) 0.0618(5) Uani 1 1 d .
C3 C 0.1714(3) 0.2462(2) 0.08222(17) 0.0679(5) Uani 1 1 d .
H3 H 0.1185 0.2943 0.0445 0.081 Uiso 1 1 calc R
C1 C 0.2114(3) 0.0604(3) -0.10569(17) 0.0828(6) Uani 1 1 d .
H1A H 0.1668 0.1155 -0.1460 0.124 Uiso 1 1 calc R
H1B H 0.1417 -0.0434 -0.1269 0.124 Uiso 1 1 calc R
H1C H 0.3174 0.0633 -0.1276 0.124 Uiso 1 1 calc R
N3 N 0.44067(19) 0.21867(17) 0.52355(13) 0.0543(4) Uani 1 1 d .
N2 N 0.32022(16) 0.24007(14) 0.35855(11) 0.0475(3) Uani 1 1 d .
N1 N 0.2030(2) 0.28574(18) 0.20321(14) 0.0592(4) Uani 1 1 d .
N4 N 0.3127(2) 0.65113(18) 0.90215(15) 0.0649(4) Uani 1 1 d .
O1 O 0.2271(2) 0.72373(19) 0.88424(16) 0.0933(5) Uani 1 1 d .
O2 O 0.3701(2) 0.6651(2) 1.00129(14) 0.0992(6) Uani 1 1 d .
O3 O 0.1408(2) 0.53271(18) 0.34912(17) 0.0928(5) Uani 1 1 d .
C14 C 0.0858(4) 0.7408(4) 0.5182(2) 0.0830(6) Uani 1 1 d .
C13 C 0.0326(4) 0.8666(3) 0.3605(4) 0.0983(9) Uani 1 1 d .
C12 C 0.0938(4) 0.6405(4) 0.1892(3) 0.0949(8) Uani 1 1 d .
N5 N 0.0804(6) 0.7220(8) 0.3148(7) 0.0745(12) Uani 0.40 1 d P
C15 C 0.1051(7) 0.6550(9) 0.3891(9) 0.0707(14) Uani 0.40 1 d P
N5' N 0.0764(3) 0.7470(4) 0.3965(4) 0.0597(6) Uani 0.60 1 d P
C15' C 0.1049(5) 0.6325(5) 0.3123(5) 0.0601(9) Uani 0.60 1 d P
H1 H 0.482(2) 0.173(2) 0.5500(17) 0.052(5) Uiso 1 1 d .
H2 H 0.186(2) 0.368(2) 0.247(2) 0.072(6) Uiso 1 1 d .
H14A H 0.074(4) 0.652(4) 0.527(3) 0.154(15) Uiso 1 1 d .
H14B H -0.020(4) 0.756(4) 0.533(3) 0.147(12) Uiso 1 1 d .
H14C H 0.192(4) 0.828(4) 0.561(3) 0.133(10) Uiso 1 1 d .
H13C H 0.106(5) 0.942(5) 0.431(4) 0.170(16) Uiso 1 1 d .
H13B H -0.069(4) 0.855(4) 0.367(3) 0.122(11) Uiso 1 1 d .
H13A H 0.083(4) 0.905(4) 0.301(3) 0.152(13) Uiso 1 1 d .
H12B H 0.111(5) 0.550(5) 0.145(4) 0.175(16) Uiso 1 1 d .
H12A H -0.021(4) 0.624(3) 0.150(3) 0.131(11) Uiso 1 1 d .
H12C H 0.162(4) 0.728(4) 0.169(3) 0.135(10) Uiso 1 1 d .

loop_
_atom_site_aniso_label
_atom_site_aniso_U_11
_atom_site_aniso_U_22
_atom_site_aniso_U_33
_atom_site_aniso_U_23
_atom_site_aniso_U_13
_atom_site_aniso_U_12
S1 0.0716(3) 0.0498(3) 0.0435(3) 0.00904(19) 0.0098(2) 0.0288(2)
S2 0.0817(3) 0.0630(3) 0.0487(3) 0.0034(2) 0.0050(2) 0.0463(3)
C6 0.0483(8) 0.0424(8) 0.0461(9) 0.0041(7) 0.0057(7) 0.0186(6)
C8 0.0799(12) 0.0620(10) 0.0440(10) 0.0073(8) 0.0050(8) 0.0341(9)
C9 0.0563(9) 0.0469(8) 0.0487(9) 0.0064(7) 0.0137(7) 0.0208(7)
C11 0.0611(9) 0.0487(9) 0.0477(9) 0.0119(7) 0.0068(7) 0.0226(7)
C10 0.0623(9) 0.0446(8) 0.0556(10) 0.0115(7) 0.0101(8) 0.0271(7)
C7 0.0781(11) 0.0587(10) 0.0479(10) 0.0073(8) 0.0005(8) 0.0400(9)
C5 0.0494(8) 0.0440(8) 0.0463(9) 0.0062(7) 0.0058(7) 0.0192(7)
C4 0.0527(8) 0.0410(8) 0.0490(9) 0.0111(7) 0.0099(7) 0.0193(7)
C2 0.0834(12) 0.0589(10) 0.0477(10) 0.0168(8) 0.0103(9) 0.0287(9)
C3 0.0954(14) 0.0700(12) 0.0512(11) 0.0208(9) 0.0077(10) 0.0432(11)
C1 0.1300(19) 0.0794(13) 0.0465(11) 0.0170(10) 0.0117(11) 0.0465(13)
N3 0.0687(9) 0.0543(8) 0.0440(8) 0.0037(6) 0.0013(6) 0.0368(7)
N2 0.0550(7) 0.0445(7) 0.0439(7) 0.0078(6) 0.0081(6) 0.0222(6)
N1 0.0805(10) 0.0563(9) 0.0502(9) 0.0131(7) 0.0110(7) 0.0381(8)
N4 0.0785(10) 0.0599(9) 0.0592(10) 0.0102(7) 0.0195(8) 0.0330(8)
O1 0.1222(13) 0.0893(11) 0.0817(11) 0.0049(8) 0.0190(10) 0.0725(10)
O2 0.1489(16) 0.1152(13) 0.0496(9) 0.0089(8) 0.0225(10) 0.0796(12)
O3 0.1141(13) 0.0708(9) 0.1098(14) 0.0218(9) 0.0285(10) 0.0573(9)
C14 0.0867(16) 0.0924(18) 0.0673(14) 0.0114(13) 0.0056(12) 0.0374(14)
C13 0.0926(19) 0.0712(16) 0.150(3) 0.0473(19) 0.028(2) 0.0403(15)
C12 0.115(2) 0.0932(19) 0.0739(16) 0.0260(14) 0.0291(15) 0.0275(16)
N5 0.078(3) 0.062(3) 0.083(5) 0.020(3) 0.019(3) 0.024(2)
C15 0.055(3) 0.060(4) 0.100(6) 0.022(4) 0.018(3) 0.023(2)
N5' 0.0642(16) 0.0514(18) 0.070(2) 0.0151(15) 0.0169(14) 0.0303(13)
C15' 0.0618(19) 0.055(2) 0.061(2) 0.0098(19) 0.0183(18) 0.0209(16)

loop_
_atom_type_symbol
_atom_type_description
_atom_type_scat_dispersion_real
_atom_type_scat_dispersion_imag
_atom_type_scat_source
C C 0.0033 0.0016 'International Tables Vol C Tables 4.2.6.8 and 6.1.1.4'
N N 0.0061 0.0033 'International Tables Vol C Tables 4.2.6.8 and 6.1.1.4'
O O 0.0106 0.0060 'International Tables Vol C Tables 4.2.6.8 and 6.1.1.4'
S S 0.1246 0.1234 'International Tables Vol C Tables 4.2.6.8 and 6.1.1.4'
H H 0.0000 0.0000 'International Tables Vol C Tables 4.2.6.8 and 6.1.1.4'

loop_
_geom_angle_atom_site_label_1
_geom_angle_atom_site_label_2
_geom_angle_atom_site_label_3
_geom_angle
C2 S1 C4 91.11(8)
N3 C6 C11 125.70(15)
N3 C6 C7 115.67(15)
C11 C6 C7 118.63(15)
C7 C8 C9 118.97(17)
C10 C9 C8 120.82(16)
C10 C9 N4 120.16(15)
C8 C9 N4 119.01(16)
C10 C11 C6 119.77(15)
C9 C10 C11 120.39(15)
C8 C7 C6 121.39(16)
N2 C5 N3 115.98(14)
N2 C5 S2 127.49(12)
N3 C5 S2 116.53(12)
N2 C4 N1 118.85(15)
N2 C4 S1 131.92(12)
N1 C4 S1 109.24(12)
C3 C2 C1 128.23(18)
C3 C2 S1 110.62(14)
C1 C2 S1 121.15(15)
C2 C3 N1 113.61(17)
C5 N3 C6 132.71(15)
C5 N2 C4 121.63(14)
C4 N1 C3 115.42(16)
O1 N4 O2 122.52(18)
O1 N4 C9 118.72(17)
O2 N4 C9 118.76(17)
C15 O3 C15' 40.3(3)
N5' C14 C15 37.2(2)
N5' C13 N5 36.3(2)
C15' C12 N5 36.6(2)
N5' N5 C15' 92.3(6)
N5' N5 C15 49.0(5)
C15' N5 C15 43.3(4)
N5' N5 C12 163.0(8)
C15' N5 C12 70.8(7)
C15 N5 C12 114.1(9)
N5' N5 C13 68.9(6)
C15' N5 C13 161.0(9)
C15 N5 C13 117.9(9)
C12 N5 C13 127.9(4)
C15' C15 N5' 94.1(8)
C15' C15 O3 69.9(9)
N5' C15 O3 164.0(11)
C15' C15 N5 47.3(5)
N5' C15 N5 46.8(4)
O3 C15 N5 117.2(11)
C15' C15 C14 159.9(9)
N5' C15 C14 65.9(8)
O3 C15 C14 130.1(6)
N5 C15 C14 112.7(9)
N5 N5' C15 84.2(7)
N5 N5' C15' 44.0(4)
C15 N5' C15' 40.2(5)
N5 N5' C14 161.1(7)
C15 N5' C14 77.0(8)
C15' N5' C14 117.2(5)
N5 N5' C13 74.8(6)
C15 N5' C13 158.9(9)
C15' N5' C13 118.7(5)
C14 N5' C13 124.1(3)
C15 C15' N5 89.4(7)
C15 C15' O3 69.8(8)
N5 C15' O3 159.2(8)
C15 C15' N5' 45.7(5)
N5 C15' N5' 43.8(4)
O3 C15' N5' 115.5(6)
C15 C15' C12 162.0(9)
N5 C15' C12 72.6(7)
O3 C15' C12 128.2(4)
N5' C15' C12 116.4(5)

loop_
_geom_bond_atom_site_label_1
_geom_bond_atom_site_label_2
_geom_bond_distance
S1 C2 1.7432(19)
S1 C4 1.7500(16)
S2 C5 1.6973(16)
C6 N3 1.397(2)
C6 C11 1.399(2)
C6 C7 1.402(2)
C8 C7 1.365(2)
C8 C9 1.389(2)
C9 C10 1.375(2)
C9 N4 1.458(2)
C11 C10 1.378(2)
C5 N2 1.329(2)
C5 N3 1.376(2)
C4 N2 1.332(2)
C4 N1 1.341(2)
C2 C3 1.337(3)
C2 C1 1.501(3)
C3 N1 1.383(3)
N4 O1 1.216(2)
N4 O2 1.226(2)
O3 C15 1.277(9)
O3 C15' 1.277(6)
C14 N5' 1.473(5)
C14 C15 1.572(11)
C13 N5' 1.483(5)
C13 N5 1.533(8)
C12 C15' 1.495(6)
C12 N5 1.511(9)
N5 N5' 0.941(6)
N5 C15' 0.944(6)
N5 C15 1.284(9)
C15 C15' 0.880(8)
C15 N5' 0.975(7)
N5' C15' 1.359(5)
